data_4120222
loop_
_publ_author_name
'Kota Sasano'
'Jun Takaya'
'Nobuharu Iwasawa'

_publ_section_title
;
 Palladium(II)-Catalyzed Direct Carboxylation of Alkenyl C-H Bonds with
 CO2
;
_journal_name_full 'Journal of the American Chemical Society'
_journal_page_first 10954
_journal_page_last 10957
_journal_paper_doi 10.1021/ja405503y
_journal_volume 135
_journal_year 2013
_chemical_formula_sum 'C26 H18 N2 O Pd'
_chemical_formula_weight 480.82
_chemical_name_systematic
; 
 ? 
;
_space_group_IT_number 15
_symmetry_cell_setting monoclinic
_symmetry_space_group_name_Hall '-C 2yc'
_symmetry_space_group_name_H-M 'C 1 2/c 1'
_atom_sites_solution_hydrogens geom
_atom_sites_solution_primary direct
_atom_sites_solution_secondary difmap
_audit_creation_method SHELXL-97
_cell_angle_alpha 90.00
_cell_angle_beta 92.712(2)
_cell_angle_gamma 90.00
_cell_formula_units_Z 8
_cell_length_a 28.977(6)
_cell_length_b 7.7766(13)
_cell_length_c 17.185(3)
_cell_measurement_reflns_used 5457
_cell_measurement_temperature 123(2)
_cell_measurement_theta_max 27.4855
_cell_measurement_theta_min 3.1065
_cell_volume 3868.2(12)
_computing_structure_refinement 'SHELXL-97 (Sheldrick, 1997)'
_computing_structure_solution 'SHELXS-97 (Sheldrick, 1990)'
_diffrn_ambient_temperature 123(2)
_diffrn_measured_fraction_theta_full 0.998
_diffrn_measured_fraction_theta_max 0.998
_diffrn_radiation_monochromator graphite
_diffrn_radiation_source 'fine-focus sealed tube'
_diffrn_radiation_type MoK\a
_diffrn_radiation_wavelength 0.71075
_diffrn_reflns_av_R_equivalents 0.0339
_diffrn_reflns_av_sigmaI/netI 0.0253
_diffrn_reflns_limit_h_max 37
_diffrn_reflns_limit_h_min -37
_diffrn_reflns_limit_k_max 9
_diffrn_reflns_limit_k_min -10
_diffrn_reflns_limit_l_max 22
_diffrn_reflns_limit_l_min -22
_diffrn_reflns_number 23013
_diffrn_reflns_theta_full 27.49
_diffrn_reflns_theta_max 27.49
_diffrn_reflns_theta_min 3.36
_exptl_absorpt_coefficient_mu 0.981
_exptl_absorpt_correction_T_max 1.0000
_exptl_absorpt_correction_T_min 0.9298
_exptl_absorpt_correction_type multi-scan
_exptl_crystal_colour red
_exptl_crystal_density_diffrn 1.651
_exptl_crystal_description prism
_exptl_crystal_F_000 1936
_exptl_crystal_size_max 0.33
_exptl_crystal_size_mid 0.09
_exptl_crystal_size_min 0.01
_refine_diff_density_max 1.657
_refine_diff_density_min -0.891
_refine_diff_density_rms 0.101
_refine_ls_extinction_method none
_refine_ls_goodness_of_fit_ref 1.125
_refine_ls_hydrogen_treatment constr
_refine_ls_matrix_type full
_refine_ls_number_parameters 271
_refine_ls_number_reflns 4427
_refine_ls_number_restraints 0
_refine_ls_restrained_S_all 1.125
_refine_ls_R_factor_all 0.0416
_refine_ls_R_factor_gt 0.0367
_refine_ls_shift/su_max 0.001
_refine_ls_shift/su_mean 0.000
_refine_ls_structure_factor_coef Fsqd
_refine_ls_weighting_details 'calc w=1/[\s^2^(Fo^2^)+(0.0367P)^2^+12.0393P] where P=(Fo^2^+2Fc^2^)/3'
_refine_ls_weighting_scheme calc
_refine_ls_wR_factor_gt 0.0807
_refine_ls_wR_factor_ref 0.0837
_reflns_number_gt 3982
_reflns_number_total 4427
_reflns_threshold_expression >2sigma(I)
_cod_data_source_file ja405503y_si_002.cif
_cod_data_source_block crystalclear
_cod_database_code 4120222

loop_
_symmetry_equiv_pos_as_xyz
'x, y, z'
'-x, y, -z+1/2'
'x+1/2, y+1/2, z'
'-x+1/2, y+1/2, -z+1/2'
'-x, -y, -z'
'x, -y, z-1/2'
'-x+1/2, -y+1/2, -z'
'x+1/2, -y+1/2, z-1/2'

loop_
_atom_site_label
_atom_site_type_symbol
_atom_site_fract_x
_atom_site_fract_y
_atom_site_fract_z
_atom_site_U_iso_or_equiv
_atom_site_adp_type
_atom_site_occupancy
_atom_site_symmetry_multiplicity
_atom_site_calc_flag
_atom_site_refinement_flags
Pd1 Pd 0.286944(7) 0.42210(3) 0.105530(11) 0.01641(8) Uani 1 1 d .
N1 N 0.25579(8) 0.5049(3) 0.00257(13) 0.0173(5) Uani 1 1 d .
N2 N 0.21946(8) 0.3246(3) 0.11811(13) 0.0184(5) Uani 1 1 d .
C1 C 0.27442(10) 0.5836(4) -0.05683(16) 0.0200(6) Uani 1 1 d .
H1 H 0.3063 0.6129 -0.0523 0.024 Uiso 1 1 calc R
C2 C 0.24943(11) 0.6255(4) -0.12591(17) 0.0249(6) Uani 1 1 d .
H2 H 0.2643 0.6800 -0.1674 0.030 Uiso 1 1 calc R
C3 C 0.20311(11) 0.5870(4) -0.13304(17) 0.0227(6) Uani 1 1 d .
H3 H 0.1855 0.6169 -0.1791 0.027 Uiso 1 1 calc R
C4 C 0.18207(10) 0.5033(4) -0.07181(16) 0.0194(5) Uani 1 1 d .
C5 C 0.20988(9) 0.4622(3) -0.00548(16) 0.0172(5) Uani 1 1 d .
C6 C 0.13416(10) 0.4544(4) -0.07527(17) 0.0227(6) Uani 1 1 d .
H4 H 0.1150 0.4853 -0.1194 0.027 Uiso 1 1 calc R
C7 C 0.11606(10) 0.3652(4) -0.01659(18) 0.0240(6) Uani 1 1 d .
H5 H 0.0844 0.3333 -0.0204 0.029 Uiso 1 1 calc R
C8 C 0.19045(9) 0.3671(4) 0.05661(15) 0.0172(5) Uani 1 1 d .
C9 C 0.14377(10) 0.3177(4) 0.05126(17) 0.0208(6) Uani 1 1 d .
C10 C 0.12731(10) 0.2229(4) 0.11442(17) 0.0235(6) Uani 1 1 d .
H6 H 0.0959 0.1877 0.1140 0.028 Uiso 1 1 calc R
C11 C 0.15676(10) 0.1822(4) 0.17607(17) 0.0236(6) Uani 1 1 d .
H7 H 0.1459 0.1190 0.2188 0.028 Uiso 1 1 calc R
C12 C 0.20301(10) 0.2338(4) 0.17616(16) 0.0205(6) Uani 1 1 d .
H8 H 0.2233 0.2031 0.2190 0.025 Uiso 1 1 calc R
O1 O 0.30926(7) 0.3190(3) 0.20577(11) 0.0218(4) Uani 1 1 d .
C13 C 0.35264(10) 0.2991(4) 0.23161(16) 0.0193(5) Uani 1 1 d .
C14 C 0.36057(11) 0.1875(4) 0.29543(18) 0.0251(6) Uani 1 1 d .
H9 H 0.3351 0.1293 0.3162 0.030 Uiso 1 1 calc R
C15 C 0.40410(11) 0.1603(4) 0.32861(19) 0.0296(7) Uani 1 1 d .
H10 H 0.4083 0.0850 0.3719 0.036 Uiso 1 1 calc R
C16 C 0.44195(11) 0.2428(4) 0.2989(2) 0.0308(7) Uani 1 1 d .
H11 H 0.4721 0.2241 0.3215 0.037 Uiso 1 1 calc R
C17 C 0.43528(10) 0.3521(4) 0.23621(18) 0.0245(6) Uani 1 1 d .
H12 H 0.4614 0.4071 0.2160 0.029 Uiso 1 1 calc R
C18 C 0.39147(10) 0.3854(4) 0.20101(16) 0.0186(5) Uani 1 1 d .
C19 C 0.38586(9) 0.5068(4) 0.13583(16) 0.0183(5) Uani 1 1 d .
C20 C 0.34666(10) 0.5304(4) 0.09193(16) 0.0191(5) Uani 1 1 d .
H13 H 0.3483 0.6086 0.0496 0.023 Uiso 1 1 calc R
C21 C 0.42613(10) 0.6181(4) 0.11676(17) 0.0204(6) Uani 1 1 d .
C22 C 0.44533(11) 0.7357(4) 0.17042(17) 0.0259(6) Uani 1 1 d .
H14 H 0.4347 0.7386 0.2219 0.031 Uiso 1 1 calc R
C23 C 0.47969(12) 0.8485(4) 0.14968(19) 0.0309(7) Uani 1 1 d .
H15 H 0.4920 0.9291 0.1867 0.037 Uiso 1 1 calc R
C24 C 0.49609(11) 0.8445(4) 0.07576(19) 0.0298(7) Uani 1 1 d .
H16 H 0.5198 0.9212 0.0619 0.036 Uiso 1 1 calc R
C25 C 0.47780(11) 0.7282(5) 0.0219(2) 0.0339(8) Uani 1 1 d .
H17 H 0.4889 0.7250 -0.0292 0.041 Uiso 1 1 calc R
C26 C 0.44326(11) 0.6163(4) 0.04251(19) 0.0301(7) Uani 1 1 d .
H18 H 0.4310 0.5366 0.0051 0.036 Uiso 1 1 calc R

loop_
_atom_site_aniso_label
_atom_site_aniso_U_11
_atom_site_aniso_U_22
_atom_site_aniso_U_33
_atom_site_aniso_U_23
_atom_site_aniso_U_13
_atom_site_aniso_U_12
Pd1 0.01665(12) 0.01630(12) 0.01627(11) -0.00066(8) 0.00069(7) -0.00015(8)
N1 0.0193(11) 0.0148(11) 0.0177(11) -0.0021(9) 0.0007(9) 0.0008(9)
N2 0.0201(12) 0.0170(11) 0.0182(11) -0.0031(9) 0.0029(9) 0.0018(9)
C1 0.0206(14) 0.0192(14) 0.0206(13) 0.0000(11) 0.0045(11) -0.0005(11)
C2 0.0311(16) 0.0219(14) 0.0220(14) 0.0036(12) 0.0050(12) -0.0028(12)
C3 0.0264(15) 0.0231(15) 0.0187(13) 0.0023(11) 0.0002(11) 0.0054(12)
C4 0.0210(14) 0.0170(13) 0.0203(13) -0.0005(11) 0.0016(11) 0.0043(11)
C5 0.0181(13) 0.0150(13) 0.0185(13) -0.0028(10) 0.0021(10) 0.0031(10)
C6 0.0198(14) 0.0266(15) 0.0215(14) -0.0023(12) -0.0018(11) 0.0061(12)
C7 0.0172(14) 0.0253(15) 0.0294(15) -0.0062(12) 0.0010(11) 0.0016(12)
C8 0.0202(13) 0.0152(12) 0.0163(12) -0.0028(10) 0.0022(10) 0.0029(10)
C9 0.0199(14) 0.0190(14) 0.0239(14) -0.0039(11) 0.0046(11) 0.0012(11)
C10 0.0204(14) 0.0222(15) 0.0286(15) -0.0026(12) 0.0069(11) -0.0005(11)
C11 0.0254(15) 0.0218(15) 0.0242(14) -0.0001(12) 0.0073(11) 0.0005(12)
C12 0.0243(14) 0.0175(13) 0.0196(13) -0.0004(11) 0.0023(11) 0.0019(11)
O1 0.0180(10) 0.0280(11) 0.0192(10) 0.0040(8) -0.0005(7) -0.0024(8)
C13 0.0198(13) 0.0207(14) 0.0174(12) -0.0010(11) 0.0007(10) 0.0005(11)
C14 0.0248(15) 0.0215(15) 0.0289(15) 0.0060(12) 0.0015(12) -0.0008(12)
C15 0.0277(16) 0.0285(17) 0.0324(16) 0.0127(14) -0.0019(13) 0.0021(13)
C16 0.0196(15) 0.0310(17) 0.0413(18) 0.0121(14) -0.0036(13) 0.0004(13)
C17 0.0205(14) 0.0224(15) 0.0307(16) 0.0040(12) 0.0023(12) -0.0001(12)
C18 0.0196(13) 0.0163(13) 0.0202(13) -0.0021(10) 0.0033(10) 0.0018(10)
C19 0.0204(13) 0.0155(13) 0.0190(13) -0.0008(10) 0.0021(10) -0.0008(11)
C20 0.0218(14) 0.0170(13) 0.0186(13) 0.0005(10) 0.0030(10) -0.0022(11)
C21 0.0168(13) 0.0218(14) 0.0226(14) 0.0024(11) 0.0004(10) 0.0008(11)
C22 0.0280(15) 0.0303(16) 0.0194(14) 0.0024(12) 0.0001(11) -0.0071(13)
C23 0.0337(17) 0.0313(17) 0.0270(16) 0.0035(13) -0.0059(13) -0.0123(14)
C24 0.0217(15) 0.0327(17) 0.0349(17) 0.0102(14) 0.0009(12) -0.0080(13)
C25 0.0316(17) 0.041(2) 0.0305(17) 0.0018(15) 0.0124(13) -0.0062(15)
C26 0.0326(17) 0.0327(17) 0.0252(15) -0.0061(13) 0.0032(13) -0.0112(14)

loop_
_atom_type_symbol
_atom_type_description
_atom_type_scat_dispersion_real
_atom_type_scat_dispersion_imag
_atom_type_scat_source
C C 0.0033 0.0016 'International Tables Vol C Tables 4.2.6.8 and 6.1.1.4'
H H 0.0000 0.0000 'International Tables Vol C Tables 4.2.6.8 and 6.1.1.4'
N N 0.0061 0.0033 'International Tables Vol C Tables 4.2.6.8 and 6.1.1.4'
O O 0.0106 0.0060 'International Tables Vol C Tables 4.2.6.8 and 6.1.1.4'
Pd Pd -0.9988 1.0072 'International Tables Vol C Tables 4.2.6.8 and 6.1.1.4'

loop_
_geom_angle_atom_site_label_1
_geom_angle_atom_site_label_2
_geom_angle_atom_site_label_3
_geom_angle
C20 Pd1 O1 91.38(10)
C20 Pd1 N1 96.76(11)
O1 Pd1 N1 171.65(9)
C20 Pd1 N2 175.19(10)
O1 Pd1 N2 91.80(8)
N1 Pd1 N2 80.20(9)
C1 N1 C5 117.5(2)
C1 N1 Pd1 129.0(2)
C5 N1 Pd1 113.31(18)
C12 N2 C8 118.8(2)
C12 N2 Pd1 129.2(2)
C8 N2 Pd1 111.94(18)
N1 C1 C2 123.2(3)
N1 C1 H1 118.4
C2 C1 H1 118.4
C3 C2 C1 119.2(3)
C3 C2 H2 120.4
C1 C2 H2 120.4
C2 C3 C4 119.5(3)
C2 C3 H3 120.3
C4 C3 H3 120.3
C5 C4 C3 117.6(3)
C5 C4 C6 119.4(3)
C3 C4 C6 123.0(3)
N1 C5 C4 123.0(3)
N1 C5 C8 117.6(2)
C4 C5 C8 119.4(2)
C7 C6 C4 120.9(3)
C7 C6 H4 119.6
C4 C6 H4 119.6
C6 C7 C9 121.2(3)
C6 C7 H5 119.4
C9 C7 H5 119.4
N2 C8 C9 122.9(3)
N2 C8 C5 117.0(2)
C9 C8 C5 120.2(2)
C8 C9 C10 116.8(3)
C8 C9 C7 118.9(3)
C10 C9 C7 124.3(3)
C11 C10 C9 119.7(3)
C11 C10 H6 120.2
C9 C10 H6 120.2
C10 C11 C12 119.9(3)
C10 C11 H7 120.1
C12 C11 H7 120.1
N2 C12 C11 121.9(3)
N2 C12 H8 119.0
C11 C12 H8 119.0
C13 O1 Pd1 127.27(17)
O1 C13 C14 116.8(3)
O1 C13 C18 125.0(3)
C14 C13 C18 118.2(3)
C15 C14 C13 122.0(3)
C15 C14 H9 119.0
C13 C14 H9 119.0
C14 C15 C16 120.1(3)
C14 C15 H10 120.0
C16 C15 H10 120.0
C17 C16 C15 119.2(3)
C17 C16 H11 120.4
C15 C16 H11 120.4
C16 C17 C18 122.7(3)
C16 C17 H12 118.6
C18 C17 H12 118.6
C17 C18 C13 117.7(3)
C17 C18 C19 120.8(3)
C13 C18 C19 121.4(2)
C20 C19 C18 125.1(3)
C20 C19 C21 116.3(2)
C18 C19 C21 118.5(2)
C19 C20 Pd1 127.2(2)
C19 C20 H13 116.4
Pd1 C20 H13 116.4
C26 C21 C22 117.6(3)
C26 C21 C19 120.6(3)
C22 C21 C19 121.5(3)
C23 C22 C21 120.9(3)
C23 C22 H14 119.6
C21 C22 H14 119.6
C24 C23 C22 120.4(3)
C24 C23 H15 119.8
C22 C23 H15 119.8
C23 C24 C25 119.6(3)
C23 C24 H16 120.2
C25 C24 H16 120.2
C24 C25 C26 120.0(3)
C24 C25 H17 120.0
C26 C25 H17 120.0
C25 C26 C21 121.5(3)
C25 C26 H18 119.3
C21 C26 H18 119.3

loop_
_geom_bond_atom_site_label_1
_geom_bond_atom_site_label_2
_geom_bond_distance
Pd1 C20 1.949(3)
Pd1 O1 1.9807(19)
Pd1 N1 2.052(2)
Pd1 N2 2.118(2)
N1 C1 1.327(4)
N1 C5 1.372(4)
N2 C12 1.329(4)
N2 C8 1.360(3)
C1 C2 1.400(4)
C1 H1 0.9500
C2 C3 1.375(4)
C2 H2 0.9500
C3 C4 1.401(4)
C3 H3 0.9500
C4 C5 1.401(4)
C4 C6 1.438(4)
C5 C8 1.435(4)
C6 C7 1.350(4)
C6 H4 0.9500
C7 C9 1.433(4)
C7 H5 0.9500
C8 C9 1.405(4)
C9 C10 1.414(4)
C10 C11 1.366(4)
C10 H6 0.9500
C11 C12 1.399(4)
C11 H7 0.9500
C12 H8 0.9500
O1 C13 1.322(3)
C13 C14 1.409(4)
C13 C18 1.432(4)
C14 C15 1.376(4)
C14 H9 0.9500
C15 C16 1.389(4)
C15 H10 0.9500
C16 C17 1.378(4)
C16 H11 0.9500
C17 C18 1.404(4)
C17 H12 0.9500
C18 C19 1.468(4)
C19 C20 1.346(4)
C19 C21 1.501(4)
C20 H13 0.9500
C21 C26 1.391(4)
C21 C22 1.396(4)
C22 C23 1.386(4)
C22 H14 0.9500
C23 C24 1.377(5)
C23 H15 0.9500
C24 C25 1.381(5)
C24 H16 0.9500
C25 C26 1.385(4)
C25 H17 0.9500
C26 H18 0.9500

loop_
_geom_torsion_atom_site_label_1
_geom_torsion_atom_site_label_2
_geom_torsion_atom_site_label_3
_geom_torsion_atom_site_label_4
_geom_torsion
C20 Pd1 N1 C1 8.9(3)
O1 Pd1 N1 C1 -158.0(5)
N2 Pd1 N1 C1 -174.8(2)
C20 Pd1 N1 C5 -175.02(19)
O1 Pd1 N1 C5 18.1(7)
N2 Pd1 N1 C5 1.21(18)
C20 Pd1 N2 C12 -129.8(12)
O1 Pd1 N2 C12 1.5(2)
N1 Pd1 N2 C12 179.1(2)
C20 Pd1 N2 C8 49.4(12)
O1 Pd1 N2 C8 -179.32(18)
N1 Pd1 N2 C8 -1.73(18)
C5 N1 C1 C2 0.6(4)
Pd1 N1 C1 C2 176.6(2)
N1 C1 C2 C3 1.2(5)
C1 C2 C3 C4 -1.4(4)
C2 C3 C4 C5 -0.2(4)
C2 C3 C4 C6 -178.4(3)
C1 N1 C5 C4 -2.3(4)
Pd1 N1 C5 C4 -178.9(2)
C1 N1 C5 C8 176.0(2)
Pd1 N1 C5 C8 -0.5(3)
C3 C4 C5 N1 2.1(4)
C6 C4 C5 N1 -179.6(3)
C3 C4 C5 C8 -176.2(3)
C6 C4 C5 C8 2.1(4)
C5 C4 C6 C7 -2.0(4)
C3 C4 C6 C7 176.2(3)
C4 C6 C7 C9 0.6(4)
C12 N2 C8 C9 -0.7(4)
Pd1 N2 C8 C9 -179.9(2)
C12 N2 C8 C5 -178.8(2)
Pd1 N2 C8 C5 2.0(3)
N1 C5 C8 N2 -1.0(4)
C4 C5 C8 N2 177.4(2)
N1 C5 C8 C9 -179.2(2)
C4 C5 C8 C9 -0.8(4)
N2 C8 C9 C10 1.3(4)
C5 C8 C9 C10 179.4(2)
N2 C8 C9 C7 -178.6(3)
C5 C8 C9 C7 -0.6(4)
C6 C7 C9 C8 0.7(4)
C6 C7 C9 C10 -179.3(3)
C8 C9 C10 C11 -0.8(4)
C7 C9 C10 C11 179.1(3)
C9 C10 C11 C12 -0.3(4)
C8 N2 C12 C11 -0.6(4)
Pd1 N2 C12 C11 178.5(2)
C10 C11 C12 N2 1.0(4)
C20 Pd1 O1 C13 -17.4(2)
N1 Pd1 O1 C13 149.6(5)
N2 Pd1 O1 C13 166.2(2)
Pd1 O1 C13 C14 -165.5(2)
Pd1 O1 C13 C18 16.2(4)
O1 C13 C14 C15 -178.2(3)
C18 C13 C14 C15 0.1(5)
C13 C14 C15 C16 -0.6(5)
C14 C15 C16 C17 0.2(5)
C15 C16 C17 C18 0.6(5)
C16 C17 C18 C13 -1.0(5)
C16 C17 C18 C19 178.1(3)
O1 C13 C18 C17 178.8(3)
C14 C13 C18 C17 0.6(4)
O1 C13 C18 C19 -0.3(4)
C14 C13 C18 C19 -178.5(3)
C17 C18 C19 C20 170.8(3)
C13 C18 C19 C20 -10.1(4)
C17 C18 C19 C21 -10.8(4)
C13 C18 C19 C21 168.3(3)
C18 C19 C20 Pd1 3.5(4)
C21 C19 C20 Pd1 -174.9(2)
O1 Pd1 C20 C19 7.7(3)
N1 Pd1 C20 C19 -170.4(3)
N2 Pd1 C20 C19 139.0(11)
C20 C19 C21 C26 -57.9(4)
C18 C19 C21 C26 123.6(3)
C20 C19 C21 C22 117.1(3)
C18 C19 C21 C22 -61.4(4)
C26 C21 C22 C23 1.1(5)
C19 C21 C22 C23 -174.1(3)
C21 C22 C23 C24 -1.1(5)
C22 C23 C24 C25 0.6(5)
C23 C24 C25 C26 -0.2(5)
C24 C25 C26 C21 0.2(5)
C22 C21 C26 C25 -0.6(5)
C19 C21 C26 C25 174.5(3)
